data_1526430
loop_
_publ_author_name
'Sacerdoti, M.'
'Vezzalini, G.'
'Quartieri, S.'

_publ_section_title
;
 Dehydration mechanism in brewsterite: single-crystal X-ray diffraction
 study
;
_journal_name_full 'Microporous and Mesoporous Materials'
_journal_page_first 107
_journal_page_last 118
_journal_volume 41
_journal_year 2000
_chemical_formula_sum 'Al4 Ba0.51 H5.76 O34.88 Si12 Sr1.49'
_chemical_name_systematic '(Ba0.51 Sr1.49) (Al4 Si12 O32) (H2 O)2.88'
_space_group_IT_number 11
_symmetry_space_group_name_Hall '-P 2yb'
_symmetry_space_group_name_H-M 'P 1 21/m 1'
_cell_angle_alpha 90
_cell_angle_beta 94.04
_cell_angle_gamma 90
_cell_formula_units_Z 1
_cell_length_a 6.627
_cell_length_b 16.4
_cell_length_c 7.484
_cell_volume 811.361
_citation_journal_id_ASTM MIMMFJ
_cod_data_source_file Sacerdoti_MIMMFJ_2000_263.cif
_cod_data_source_block H5.76Al4Ba0.51O34.88Si12Sr1.49
_cod_original_cell_volume 811.3609
_cod_original_formula_sum 'H5.76 Al4 Ba0.51 O34.88 Si12 Sr1.49'
_cod_database_code 1526430

loop_
_symmetry_equiv_pos_as_xyz
x,y,z
-x,y+1/2,-z
-x,-y,-z
x,-y-1/2,z

loop_
_atom_site_label
_atom_site_type_symbol
_atom_site_fract_x
_atom_site_fract_y
_atom_site_fract_z
_atom_site_occupancy
_atom_site_U_iso_or_equiv
Si2 Si+4 0.23 0.161 0.854 0.267 0.0
Ba3 Ba+2 0.588 0.25 0.06 0.077 0.0
O7 O-2 0.402 0.002 0.809 0.699 0.0
Al5 Al+3 0.569 0.161 0.535 0.333 0.0
Sr2 Sr+2 0.835 0.139 0.097 0.113 0.0
Si4 Si+4 0.228 0.133 0.192 0.163 0.0
Si3 Si+4 0.405 0.068 0.189 0.504 0.0
Ba4 Ba+2 0.114 0.25 0.438 0.033 0.0
Sr3 Sr+2 0.588 0.25 0.06 0.226 0.0
O1 O-2 0.343 0.112 0.01 1 0.0
Ba5 Ba+2 0.778 0.25 0.929 0.027 0.0
Ba1 Ba+2 0.059 0.25 0.587 0.041 0.0
Al4 Al+3 0.228 0.133 0.192 0.081 0.0
Si6 Si+4 0.907 0.043 0.659 1 0.0
O6 O-2 0.208 0.026 0.24 1 0.0
O4 O-2 0.43 0.149 0.694 1 0.0
O3 O-2 0.784 0.117 0.59 1 0.0
O9 O-2 0.201 0.25 0.198 0.554 0.0
O11 O-2 0 0 0.5 1 0.0
Al1 Al+3 0.323 0.089 0.83 0.2 0.0
Al3 Al+3 0.405 0.068 0.189 0.252 0.0
O8 O-2 0.1 0.25 0.769 1 0.0
O12 O-2 0.635 0.25 0.504 1 0.0
O5 O-2 0.076 0.084 0.778 1 0.0
Sr5 Sr+2 0.778 0.25 0.929 0.078 0.0
Al2 Al+3 0.23 0.161 0.854 0.133 0.0
Sr1 Sr+2 0.059 0.25 0.587 0.118 0.0
Ba2 Ba+2 0.835 0.139 0.097 0.038 0.0
O2 O-2 0.486 0.134 0.332 1 0.0
Sr4 Sr+2 0.114 0.25 0.438 0.098 0.0
Si5 Si+4 0.569 0.161 0.535 0.667 0.0
O10 O-2 0 0.196 0.292 0.244 0.0
Si1 Si+4 0.323 0.089 0.83 0.4 0.0
